data_4134736
loop_
_publ_author_name
'Gonzalez-Rodriguez, Edgar'
'Abdo, Miguel A.'
'Dos Passos Gomes, Gabriel'
'Ayad, Suliman'
'White, Frankie D.'
'Tsvetkov, Nikolay P.'
'Hanson, Kenneth'
'Alabugin, Igor V.'

_publ_section_title
;
 Twofold \p-Extension of Polyarenes via Double and Triple Radical Alkyne
 <i>peri</i>-Annulations: Radical Cascades Converging on the Same Aromatic
 Core.
;
_journal_name_full 'Journal of the American Chemical Society'
_journal_paper_doi 10.1021/jacs.0c01856
_journal_year 2020
_chemical_formula_moiety 'C56 H68 Sn2'
_chemical_formula_sum 'C56 H68 Sn2'
_chemical_formula_weight 978.52
_space_group_crystal_system triclinic
_space_group_IT_number 2
_space_group_name_Hall '-P 1'
_space_group_name_H-M_alt 'P -1'
_atom_sites_solution_hydrogens geom
_atom_sites_solution_primary direct
_audit_creation_date 2019-02-24
_audit_creation_method
;
Olex2 1.2
(compiled 2018.05.29 svn.r3508 for OlexSys, GUI svn.r5506)
;
_cell_angle_alpha 90.7726(14)
_cell_angle_beta 102.0131(14)
_cell_angle_gamma 114.0745(13)
_cell_formula_units_Z 1
_cell_length_a 10.0922(6)
_cell_length_b 11.2174(6)
_cell_length_c 12.9069(7)
_cell_measurement_reflns_used 4584
_cell_measurement_temperature 298(2)
_cell_measurement_theta_max 21.442
_cell_measurement_theta_min 2.273
_cell_volume 1296.91(13)
_computing_cell_refinement 'SAINT v8.34A (Bruker, 2013)'
_computing_data_reduction 'SAINT v8.34A (Bruker, 2013)'
_computing_molecular_graphics 'Olex2 (Dolomanov et al., 2009)'
_computing_publication_material 'Olex2 (Dolomanov et al., 2009)'
_computing_structure_refinement 'ShelXL (Sheldrick, 2015)'
_computing_structure_solution 'ShelXS (Sheldrick, 2008)'
_diffrn_ambient_temperature 298.01
_diffrn_measured_fraction_theta_full 0.999
_diffrn_measured_fraction_theta_max 0.995
_diffrn_measurement_device_type 'Bruker APEX-II CCD'
_diffrn_measurement_method '\f and \w scans'
_diffrn_radiation_type MoK\a
_diffrn_radiation_wavelength 0.71073
_diffrn_reflns_av_R_equivalents 0.0524
_diffrn_reflns_av_unetI/netI 0.0622
_diffrn_reflns_Laue_measured_fraction_full 0.999
_diffrn_reflns_Laue_measured_fraction_max 0.995
_diffrn_reflns_limit_h_max 13
_diffrn_reflns_limit_h_min -13
_diffrn_reflns_limit_k_max 14
_diffrn_reflns_limit_k_min -14
_diffrn_reflns_limit_l_max 16
_diffrn_reflns_limit_l_min -16
_diffrn_reflns_number 20016
_diffrn_reflns_point_group_measured_fraction_full 0.999
_diffrn_reflns_point_group_measured_fraction_max 0.995
_diffrn_reflns_theta_full 25.242
_diffrn_reflns_theta_max 27.546
_diffrn_reflns_theta_min 2.273
_exptl_absorpt_coefficient_mu 0.995
_exptl_absorpt_correction_T_max 0.7456
_exptl_absorpt_correction_T_min 0.6630
_exptl_absorpt_correction_type multi-scan
_exptl_absorpt_process_details
;
SADABS-2014/2 (Bruker,2014/2) was used for absorption correction.
wR2(int) was 0.1252 before and 0.0425 after correction.
The Ratio of minimum to maximum transmission is 0.8892.
The \l/2 correction factor is 0.00150.
;
_exptl_crystal_colour 'pale yellow'
_exptl_crystal_density_diffrn 1.253
_exptl_crystal_density_meas ?
_exptl_crystal_density_method 'not measured'
_exptl_crystal_description 'rectangular blocks'
_exptl_crystal_F_000 504
_exptl_crystal_size_max 0.72
_exptl_crystal_size_mid 0.48
_exptl_crystal_size_min 0.17
_refine_diff_density_max 0.786
_refine_diff_density_min -0.248
_refine_diff_density_rms 0.085
_refine_ls_extinction_method none
_refine_ls_goodness_of_fit_ref 0.973
_refine_ls_hydrogen_treatment constr
_refine_ls_matrix_type full
_refine_ls_number_parameters 265
_refine_ls_number_reflns 5958
_refine_ls_number_restraints 0
_refine_ls_restrained_S_all 0.973
_refine_ls_R_factor_all 0.1558
_refine_ls_R_factor_gt 0.0646
_refine_ls_shift/su_max 0.083
_refine_ls_shift/su_mean 0.020
_refine_ls_structure_factor_coef Fsqd
_refine_ls_weighting_details 'w=1/[\s^2^(Fo^2^)+(0.1000P)^2^] where P=(Fo^2^+2Fc^2^)/3'
_refine_ls_weighting_scheme calc
_refine_ls_wR_factor_gt 0.1485
_refine_ls_wR_factor_ref 0.1881
_reflns_Friedel_coverage 0.000
_reflns_number_gt 2664
_reflns_number_total 5958
_reflns_threshold_expression 'I > 2\s(I)'
_cod_data_source_file 2f'_double_periannulations.cif
_cod_data_source_block july5_nik1_fract2_0m
_cod_depositor_comments
;
The following automatic conversions were performed:

data item '_exptl_crystal_density_meas' value 'n/a' was changed to
'?' -- the value is perceived as not measured.

Automatic conversion script
Id: cif_fix_values 7556 2019-12-06 15:28:31Z antanas 
;
_cod_database_code 4134736
_shelx_shelxl_version_number 2014/7
_shelx_space_group_comment
;
The symmetry employed for this shelxl refinement is uniquely defined
by the following loop, which should always be used as a source of
symmetry information in preference to the above space-group names.
They are only intended as comments.
;
_shelx_estimated_absorpt_t_max 21.445
_shelx_estimated_absorpt_t_min 2.274
_olex2_refinement_description
;
1. Fixed Uiso
 At 1.2 times of:
  All C(H) groups, All C(H,H) groups
 At 1.5 times of:
  All C(H,H,H) groups
2.a Secondary CH2 refined with riding coordinates:
 C1C(H14a,H14b), C5C(H16a,H16b), C8C(H17a,H17b), C9C(H19a,H19b), C10C(H20a,
 H20b), C2C(H3a,H3b), C11C(H8a,H8b)
2.b Aromatic/amide H refined with riding coordinates:
 C26C(H5AA), C16C(H6AA), C22C(H10), C18C(H11), C28C(H1AA), C17C(H13),
 C23C(H15), C20C(H18), C19C(H0AA), C3C(H5), C6C(H6)
2.c Idealised Me refined as rotating group:
 C4C(H7a,H7b,H7c), C7C(H9a,H9b,H9c), C12C(H12a,H12b,H12c)
;
_olex2_submission_special_instructions 'No special instructions were received'

loop_
_space_group_symop_operation_xyz
'x, y, z'
'-x, -y, -z'

loop_
_atom_site_label
_atom_site_type_symbol
_atom_site_fract_x
_atom_site_fract_y
_atom_site_fract_z
_atom_site_U_iso_or_equiv
_atom_site_adp_type
_atom_site_occupancy
_atom_site_site_symmetry_order
_atom_site_calc_flag
_atom_site_refinement_flags_posn
_atom_site_refinement_flags_adp
_atom_site_refinement_flags_occupancy
_atom_site_disorder_assembly
_atom_site_disorder_group
Sn1 Sn 0.90847(5) 0.51359(5) 0.23833(3) 0.1074(3) Uani 1 1 d . . . . .
C1 C 0.5478(7) 0.6228(5) 0.4562(4) 0.0853(15) Uani 1 1 d . . . . .
C2 C 0.5570(6) 0.4069(5) 0.4791(4) 0.0789(14) Uani 1 1 d . . . . .
C2AA C 0.6147(7) 0.3142(5) 0.4578(5) 0.0896(16) Uani 1 1 d . . . . .
C4 C 0.7799(8) 0.2472(6) 0.3729(6) 0.0999(18) Uani 1 1 d . . . . .
C3AA C 0.6052(6) 0.5269(5) 0.4341(4) 0.0786(14) Uani 1 1 d . . . . .
C4AA C 0.7184(6) 0.3435(5) 0.3919(4) 0.0856(15) Uani 1 1 d . . . . .
C5AA C 0.7031(6) 0.5497(5) 0.3708(4) 0.0875(15) Uani 1 1 d . . . . .
H5AA H 0.7341 0.6293 0.3419 0.105 Uiso 1 1 calc R . . . .
C6AA C 0.7177(10) 0.1586(7) 0.2842(6) 0.126(2) Uani 1 1 d . . . . .
H6AA H 0.6349 0.1567 0.2351 0.151 Uiso 1 1 calc R . . . .
C7AA C 0.7610(6) 0.4596(6) 0.3459(4) 0.0852(14) Uani 1 1 d . . . . .
C10 C 0.5657(9) 0.1956(6) 0.5034(6) 0.118(2) Uani 1 1 d . . . . .
H10 H 0.6032 0.1348 0.4913 0.141 Uiso 1 1 calc R . . . .
C11 C 0.8930(16) 0.0687(11) 0.3376(13) 0.171(5) Uani 1 1 d . . . . .
H11 H 0.9293 0.0066 0.3270 0.205 Uiso 1 1 calc R . . . .
C1AA C 0.5925(8) 0.7422(6) 0.4155(6) 0.115(2) Uani 1 1 d . . . . .
H1AA H 0.6623 0.7636 0.3739 0.137 Uiso 1 1 calc R . . . .
C13 C 0.7801(15) 0.0693(9) 0.2669(10) 0.159(4) Uani 1 1 d . . . . .
H13 H 0.7403 0.0109 0.2051 0.190 Uiso 1 1 calc R . . . .
C14 C 1.1082(8) 0.4884(8) 0.2916(8) 0.145(3) Uani 1 1 d . . . . .
H14A H 1.1930 0.5730 0.3004 0.175 Uiso 1 1 calc R . . . .
H14B H 1.1090 0.4552 0.3607 0.175 Uiso 1 1 calc R . . . .
C15 C 0.4659(9) 0.1676(7) 0.5640(7) 0.141(3) Uani 1 1 d . . . . .
H15 H 0.4351 0.0879 0.5928 0.169 Uiso 1 1 calc R . . . .
C16 C 0.7879(11) 0.3997(10) 0.0867(6) 0.156(3) Uani 1 1 d . . . . .
H16A H 0.8405 0.4421 0.0332 0.187 Uiso 1 1 calc R . . . .
H16B H 0.7899 0.3140 0.0898 0.187 Uiso 1 1 calc R . . . .
C17 C 0.6366(13) 0.3808(12) 0.0523(8) 0.188(4) Uani 1 1 d . . . . .
H17A H 0.6337 0.4647 0.0394 0.226 Uiso 1 1 calc R . . . .
H17B H 0.5853 0.3473 0.1085 0.226 Uiso 1 1 calc R . . . .
C18 C 0.8993(11) 0.2459(8) 0.4438(8) 0.149(3) Uani 1 1 d . . . . .
H18 H 0.9413 0.3056 0.5048 0.179 Uiso 1 1 calc R . . . .
C19 C 0.9653(12) 0.7134(10) 0.2269(9) 0.176(4) Uani 1 1 d . . . . .
H19A H 0.8757 0.7252 0.1963 0.211 Uiso 1 1 calc R . . . .
H19B H 1.0066 0.7606 0.2979 0.211 Uiso 1 1 calc R . . . .
C20 C 1.0784(19) 0.7720(13) 0.1588(13) 0.261(8) Uani 1 1 d . . . . .
H20A H 1.1612 0.7489 0.1848 0.314 Uiso 1 1 calc R . . . .
H20B H 1.0315 0.7293 0.0866 0.314 Uiso 1 1 calc R . . . .
C3 C 1.1243(10) 0.3954(10) 0.2158(9) 0.167(3) Uani 1 1 d . . . . .
H3A H 1.0381 0.3116 0.2063 0.201 Uiso 1 1 calc R . . . .
H3B H 1.1237 0.4294 0.1470 0.201 Uiso 1 1 calc R . . . .
C0AA C 0.9603(13) 0.1591(12) 0.4285(11) 0.182(4) Uani 1 1 d . . . . .
H0AA H 1.0434 0.1608 0.4771 0.219 Uiso 1 1 calc R . . . .
C5 C 1.2571(13) 0.3736(14) 0.2487(13) 0.216(5) Uani 1 1 d . . . . .
H5 H 1.3308 0.4185 0.3096 0.259 Uiso 1 1 calc R . . . .
C6 C 0.5500(18) 0.279(2) -0.0555(14) 0.300(12) Uani 1 1 d . . . . .
H6 H 0.5909 0.2294 -0.0840 0.360 Uiso 1 1 calc R . . . .
C7 C 1.2667(15) 0.2794(15) 0.1819(13) 0.263(7) Uani 1 1 d . . . . .
H7A H 1.1699 0.2268 0.1372 0.394 Uiso 1 1 calc GR . . . .
H7B H 1.3022 0.2241 0.2244 0.394 Uiso 1 1 calc GR . . . .
H7C H 1.3348 0.3227 0.1382 0.394 Uiso 1 1 calc GR . . . .
C8 C 1.137(3) 0.9076(18) 0.154(2) 0.413(18) Uani 1 1 d . . . . .
H8A H 1.2122 0.9521 0.2188 0.496 Uiso 1 1 calc R . . . .
H8B H 1.0583 0.9374 0.1481 0.496 Uiso 1 1 calc R . . . .
C9 C 0.434(3) 0.274(2) -0.0936(18) 0.353(14) Uani 1 1 d . . . . .
H9A H 0.3683 0.1861 -0.1253 0.530 Uiso 1 1 calc GR . . . .
H9B H 0.4418 0.3332 -0.1475 0.530 Uiso 1 1 calc GR . . . .
H9C H 0.3937 0.2987 -0.0398 0.530 Uiso 1 1 calc GR . . . .
C12 C 1.209(3) 0.9429(17) 0.055(2) 0.49(2) Uani 1 1 d . . . . .
H12A H 1.1349 0.8973 -0.0088 0.734 Uiso 1 1 calc GR . . . .
H12B H 1.2897 0.9169 0.0628 0.734 Uiso 1 1 calc GR . . . .
H12C H 1.2459 1.0359 0.0514 0.734 Uiso 1 1 calc GR . . . .

loop_
_atom_site_aniso_label
_atom_site_aniso_U_11
_atom_site_aniso_U_22
_atom_site_aniso_U_33
_atom_site_aniso_U_23
_atom_site_aniso_U_13
_atom_site_aniso_U_12
Sn1 0.1045(4) 0.1348(5) 0.1010(4) 0.0122(3) 0.0543(3) 0.0538(3)
C1 0.103(4) 0.080(4) 0.090(4) 0.014(3) 0.046(3) 0.045(3)
C2 0.093(4) 0.080(3) 0.076(3) 0.004(3) 0.034(3) 0.041(3)
C2AA 0.105(4) 0.081(4) 0.100(4) 0.008(3) 0.045(3) 0.047(3)
C4 0.109(5) 0.091(4) 0.118(5) 0.004(4) 0.051(4) 0.049(4)
C3AA 0.092(4) 0.078(3) 0.075(3) 0.008(3) 0.035(3) 0.038(3)
C4AA 0.098(4) 0.086(4) 0.085(3) 0.001(3) 0.039(3) 0.043(3)
C5AA 0.098(4) 0.095(4) 0.089(4) 0.019(3) 0.046(3) 0.048(3)
C6AA 0.154(6) 0.102(5) 0.133(6) 0.003(4) 0.066(5) 0.050(5)
C7AA 0.086(4) 0.097(4) 0.085(3) 0.008(3) 0.037(3) 0.043(3)
C10 0.158(6) 0.094(4) 0.146(6) 0.028(4) 0.091(5) 0.071(4)
C11 0.215(12) 0.130(8) 0.258(15) 0.065(9) 0.161(12) 0.108(9)
C1AA 0.147(6) 0.089(4) 0.148(6) 0.030(4) 0.095(5) 0.060(4)
C13 0.215(11) 0.104(6) 0.194(10) 0.010(6) 0.114(9) 0.073(7)
C14 0.111(6) 0.174(8) 0.166(7) -0.001(6) 0.044(5) 0.069(6)
C15 0.187(8) 0.096(5) 0.201(8) 0.057(5) 0.128(7) 0.078(5)
C16 0.145(7) 0.236(10) 0.097(5) 0.005(5) 0.047(5) 0.081(7)
C17 0.175(10) 0.236(12) 0.147(8) -0.024(8) 0.012(8) 0.093(9)
C18 0.167(8) 0.156(7) 0.167(8) -0.008(6) 0.032(7) 0.114(7)
C19 0.170(8) 0.207(10) 0.184(9) 0.051(7) 0.106(7) 0.081(7)
C20 0.327(19) 0.190(12) 0.35(2) 0.117(13) 0.229(18) 0.117(12)
C3 0.132(7) 0.176(8) 0.220(10) -0.004(7) 0.054(7) 0.085(6)
C0AA 0.185(9) 0.184(10) 0.241(13) 0.025(9) 0.083(9) 0.123(9)
C5 0.147(9) 0.252(13) 0.256(14) -0.056(11) 0.017(9) 0.106(9)
C6 0.207(15) 0.48(3) 0.203(14) -0.106(16) -0.073(13) 0.196(19)
C7 0.221(13) 0.294(16) 0.324(18) -0.065(14) 0.069(13) 0.159(13)
C8 0.48(3) 0.239(18) 0.69(5) 0.22(2) 0.47(4) 0.153(19)
C9 0.37(3) 0.35(3) 0.30(3) -0.13(2) -0.02(2) 0.17(3)
C12 0.64(5) 0.224(18) 0.70(5) 0.07(2) 0.52(4) 0.10(2)

loop_
_atom_type_symbol
_atom_type_description
_atom_type_scat_dispersion_real
_atom_type_scat_dispersion_imag
_atom_type_scat_source
Sn Sn -0.6537 1.4246 'International Tables Vol C Tables 4.2.6.8 and 6.1.1.4'
C C 0.0033 0.0016 'International Tables Vol C Tables 4.2.6.8 and 6.1.1.4'
H H 0.0000 0.0000 'International Tables Vol C Tables 4.2.6.8 and 6.1.1.4'

loop_
_geom_angle_atom_site_label_1
_geom_angle_atom_site_label_2
_geom_angle_atom_site_label_3
_geom_angle
_geom_angle_site_symmetry_1
_geom_angle_site_symmetry_3
_geom_angle_publ_flag
C14 Sn1 C7AA 114.6(3) . . ?
C14 Sn1 C16 109.6(3) . . ?
C16 Sn1 C7AA 108.3(3) . . ?
C19 Sn1 C7AA 105.0(3) . . ?
C19 Sn1 C14 108.4(4) . . ?
C19 Sn1 C16 111.0(4) . . ?
C2 C1 C3AA 119.8(5) 2_666 . ?
C1AA C1 C2 118.5(5) . 2_666 ?
C1AA C1 C3AA 121.7(5) . . ?
C1 C2 C2AA 120.2(5) 2_666 . ?
C3AA C2 C1 121.0(5) . 2_666 ?
C3AA C2 C2AA 118.9(5) . . ?
C4AA C2AA C2 120.1(5) . . ?
C10 C2AA C2 118.0(5) . . ?
C10 C2AA C4AA 121.9(5) . . ?
C6AA C4 C4AA 120.7(7) . . ?
C6AA C4 C18 118.6(7) . . ?
C18 C4 C4AA 120.7(6) . . ?
C2 C3AA C1 119.3(4) . . ?
C5AA C3AA C1 121.9(5) . . ?
C5AA C3AA C2 118.9(5) . . ?
C2AA C4AA C4 119.2(5) . . ?
C7AA C4AA C2AA 120.4(5) . . ?
C7AA C4AA C4 120.4(5) . . ?
C3AA C5AA C7AA 124.2(5) . . ?
C4 C6AA C13 119.6(9) . . ?
C4AA C7AA Sn1 124.7(4) . . ?
C4AA C7AA C5AA 117.6(5) . . ?
C5AA C7AA Sn1 117.7(4) . . ?
C15 C10 C2AA 121.6(6) . . ?
C13 C11 C0AA 121.4(10) . . ?
C1 C1AA C15 121.0(6) . 2_666 ?
C11 C13 C6AA 120.2(11) . . ?
C3 C14 Sn1 112.5(6) . . ?
C10 C15 C1AA 120.7(6) . 2_666 ?
C17 C16 Sn1 116.2(7) . . ?
C16 C17 C6 112.2(10) . . ?
C4 C18 C0AA 122.4(9) . . ?
C20 C19 Sn1 112.6(8) . . ?
C8 C20 C19 118.1(13) . . ?
C5 C3 C14 114.8(9) . . ?
C18 C0AA C11 117.6(11) . . ?
C7 C5 C3 114.8(12) . . ?
C9 C6 C17 114.4(19) . . ?
C20 C8 C12 110.2(17) . . ?

loop_
_geom_bond_atom_site_label_1
_geom_bond_atom_site_label_2
_geom_bond_distance
_geom_bond_site_symmetry_2
_geom_bond_publ_flag
Sn1 C7AA 2.157(5) . ?
Sn1 C14 2.123(7) . ?
Sn1 C16 2.149(8) . ?
Sn1 C19 2.091(10) . ?
C1 C2 1.419(7) 2_666 ?
C1 C3AA 1.464(7) . ?
C1 C1AA 1.378(8) . ?
C2 C1 1.419(7) 2_666 ?
C2 C2AA 1.431(7) . ?
C2 C3AA 1.411(7) . ?
C2AA C4AA 1.423(8) . ?
C2AA C10 1.402(8) . ?
C4 C4AA 1.488(8) . ?
C4 C6AA 1.362(10) . ?
C4 C18 1.357(10) . ?
C3AA C5AA 1.358(7) . ?
C4AA C7AA 1.381(8) . ?
C5AA C7AA 1.421(7) . ?
C6AA C13 1.420(12) . ?
C10 C15 1.342(9) . ?
C11 C13 1.305(14) . ?
C11 C0AA 1.393(16) . ?
C1AA C15 1.409(8) 2_666 ?
C14 C3 1.500(11) . ?
C15 C1AA 1.409(8) 2_666 ?
C16 C17 1.423(13) . ?
C17 C6 1.623(18) . ?
C18 C0AA 1.379(12) . ?
C19 C20 1.527(14) . ?
C20 C8 1.397(18) . ?
C3 C5 1.439(13) . ?
C5 C7 1.402(15) . ?
C6 C9 1.15(2) . ?
C8 C12 1.57(2) . ?
